data_1561164
loop_
_publ_author_name
'Abeysinghe, Dileka'
'Smith, Mark D.'
'Morrison, Gregory'
'Yeon, Jeongho'
'zur Loye, Hans-Conrad'

_publ_section_title
;
 Facile in-situ reduction: Crystal growth and magnetic studies of reduced
 vanadium (III/IV) silicates CaxLn1&#x2212;xVSiO5 (Ln = Ce--Nd, Sm--Lu, Y)
;
_journal_name_full 'Journal of Solid State Chemistry'
_journal_page_first 80
_journal_page_last 86
_journal_paper_doi 10.1016/j.jssc.2018.01.004
_journal_volume 260
_journal_year 2018
_chemical_formula_moiety 'Ca0.68 O5 Si V Yb0.32'
_chemical_formula_sum 'Ca0.68 O5 Si V Yb0.32'
_chemical_formula_weight 241.76
_space_group_crystal_system monoclinic
_space_group_IT_number 15
_space_group_name_Hall '-C 2yc'
_space_group_name_H-M_alt 'C 1 2/c 1'
_atom_sites_solution_hydrogens .
_cell_angle_alpha 90
_cell_angle_beta 113.039(3)
_cell_angle_gamma 90
_cell_formula_units_Z 4
_cell_length_a 6.5002(9)
_cell_length_b 8.6973(11)
_cell_length_c 6.9140(10)
_cell_measurement_reflns_used 5860
_cell_measurement_temperature 303(2)
_cell_measurement_theta_max 37.910
_cell_measurement_theta_min 4.135
_cell_volume 359.70(9)
_computing_cell_refinement 'SAINT Version 8.34a (Bruker, 2014)'
_computing_data_collection 'Bruker APEXII v2014.9-0 (Bruker, 2014)'
_computing_data_reduction 'SAINT Version 8.34a (Bruker, 2014)'
_computing_molecular_graphics various
_computing_publication_material various
_computing_structure_refinement 'SHELXL-2014/7 (Sheldrick, 2014)'
_computing_structure_solution 'SHELXS (Sheldrick, 2008)'
_diffrn_ambient_temperature 303(2)
_diffrn_detector_area_resol_mean 10.4
_diffrn_measured_fraction_theta_full 0.997
_diffrn_measured_fraction_theta_max 0.997
_diffrn_measurement_device_type 'Bruker D8 QUEST'
_diffrn_measurement_method '\w and \f scans'
_diffrn_radiation_type MoK\a
_diffrn_radiation_wavelength 0.71073
_diffrn_reflns_av_R_equivalents 0.0281
_diffrn_reflns_av_unetI/netI 0.0136
_diffrn_reflns_Laue_measured_fraction_full 0.997
_diffrn_reflns_Laue_measured_fraction_max 0.997
_diffrn_reflns_limit_h_max 11
_diffrn_reflns_limit_h_min -11
_diffrn_reflns_limit_k_max 14
_diffrn_reflns_limit_k_min -14
_diffrn_reflns_limit_l_max 11
_diffrn_reflns_limit_l_min -11
_diffrn_reflns_number 10265
_diffrn_reflns_point_group_measured_fraction_full 0.997
_diffrn_reflns_point_group_measured_fraction_max 0.997
_diffrn_reflns_theta_full 37.910
_diffrn_reflns_theta_max 37.910
_diffrn_reflns_theta_min 4.135
_diffrn_source 'microfocus sealed X-ray tube'
_exptl_absorpt_coefficient_mu 12.186
_exptl_absorpt_correction_T_max 0.1128
_exptl_absorpt_correction_T_min 0.0525
_exptl_absorpt_correction_type multi-scan
_exptl_absorpt_process_details 'SADABS Version 2014/4 (Bruker, 2014)'
_exptl_crystal_colour black
_exptl_crystal_density_diffrn 4.464
_exptl_crystal_description rod
_exptl_crystal_F_000 452
_exptl_crystal_size_max 0.080
_exptl_crystal_size_mid 0.030
_exptl_crystal_size_min 0.020
_refine_diff_density_max 1.322
_refine_diff_density_min -1.340
_refine_diff_density_rms 0.141
_refine_ls_extinction_coef 0.0040(5)
_refine_ls_extinction_expression Fc^*^=kFc[1+0.001xFc^2^\l^3^/sin(2\q)]^-1/4^
_refine_ls_extinction_method 'SHELXL-2014/7 (Sheldrick 2014'
_refine_ls_goodness_of_fit_ref 1.141
_refine_ls_hydrogen_treatment undef
_refine_ls_matrix_type full
_refine_ls_number_parameters 42
_refine_ls_number_reflns 973
_refine_ls_number_restraints 0
_refine_ls_restrained_S_all 1.141
_refine_ls_R_factor_all 0.0258
_refine_ls_R_factor_gt 0.0214
_refine_ls_shift/su_max 0.001
_refine_ls_shift/su_mean 0.000
_refine_ls_structure_factor_coef Fsqd
_refine_ls_weighting_details 'w=1/[\s^2^(Fo^2^)+(0.0163P)^2^+1.2316P] where P=(Fo^2^+2Fc^2^)/3'
_refine_ls_weighting_scheme calc
_refine_ls_wR_factor_gt 0.0480
_refine_ls_wR_factor_ref 0.0491
_reflns_Friedel_coverage 0.000
_reflns_Friedel_fraction_full .
_reflns_Friedel_fraction_max .
_reflns_number_gt 877
_reflns_number_total 973
_reflns_threshold_expression 'I > 2\s(I)'
_cod_data_source_file 12.cif
_cod_data_source_block 12
_cod_original_sg_symbol_H-M 'C 2/c'
_cod_database_code 1561164
_shelx_space_group_comment
;
The symmetry employed for this shelxl refinement is uniquely defined
by the following loop, which should always be used as a source of
symmetry information in preference to the above space-group names.
They are only intended as comments.
;
_shelx_estimated_absorpt_t_min 0.442
_shelx_estimated_absorpt_t_max 0.793

loop_
_space_group_symop_operation_xyz
'x, y, z'
'-x, y, -z+1/2'
'x+1/2, y+1/2, z'
'-x+1/2, y+1/2, -z+1/2'
'-x, -y, -z'
'x, -y, z-1/2'
'-x+1/2, -y+1/2, -z'
'x+1/2, -y+1/2, z-1/2'

loop_
_atom_site_label
_atom_site_type_symbol
_atom_site_fract_x
_atom_site_fract_y
_atom_site_fract_z
_atom_site_U_iso_or_equiv
_atom_site_adp_type
_atom_site_occupancy
_atom_site_site_symmetry_order
_atom_site_calc_flag
_atom_site_refinement_flags_posn
_atom_site_refinement_flags_adp
_atom_site_refinement_flags_occupancy
_atom_site_disorder_assembly
_atom_site_disorder_group
Yb1 Yb 0.0000 0.33008(3) 0.2500 0.01889(8) Uani 0.3208(14) 2 d S T P . .
Ca1 Ca 0.0000 0.33008(3) 0.2500 0.01889(8) Uani 0.6792(14) 2 d S T P . .
V1 V 0.0000 0.0000 0.0000 0.01011(10) Uani 1 2 d S . P . .
Si1 Si 0.0000 0.68082(7) 0.2500 0.00812(12) Uani 1 2 d S T P . .
O1 O 0.3200(2) 0.06374(15) 0.0838(2) 0.0154(2) Uani 1 1 d . . . . .
O2 O 0.3903(2) 0.28635(14) 0.3809(2) 0.0135(2) Uani 1 1 d . . . . .
O3 O 0.0000 0.0700(2) 0.2500 0.0149(3) Uani 1 2 d S T P . .

loop_
_atom_site_aniso_label
_atom_site_aniso_U_11
_atom_site_aniso_U_22
_atom_site_aniso_U_33
_atom_site_aniso_U_23
_atom_site_aniso_U_13
_atom_site_aniso_U_12
Yb1 0.01025(10) 0.00997(9) 0.02802(14) 0.000 -0.00164(8) 0.000
Ca1 0.01025(10) 0.00997(9) 0.02802(14) 0.000 -0.00164(8) 0.000
V1 0.00891(15) 0.01235(15) 0.00889(15) 0.00044(11) 0.00329(11) 0.00085(10)
Si1 0.0071(2) 0.0083(2) 0.0088(2) 0.000 0.00288(18) 0.000
O1 0.0096(4) 0.0179(5) 0.0157(5) -0.0052(4) 0.0018(4) -0.0012(4)
O2 0.0128(5) 0.0126(4) 0.0168(5) -0.0032(4) 0.0077(4) -0.0020(4)
O3 0.0143(7) 0.0148(7) 0.0128(7) 0.000 0.0022(6) 0.000

loop_
_atom_type_symbol
_atom_type_description
_atom_type_scat_dispersion_real
_atom_type_scat_dispersion_imag
_atom_type_scat_source
Ca Ca 0.2262 0.3064 'International Tables Vol C Tables 4.2.6.8 and 6.1.1.4'
O O 0.0106 0.0060 'International Tables Vol C Tables 4.2.6.8 and 6.1.1.4'
Si Si 0.0817 0.0704 'International Tables Vol C Tables 4.2.6.8 and 6.1.1.4'
V V 0.3005 0.5294 'International Tables Vol C Tables 4.2.6.8 and 6.1.1.4'
Yb Yb -0.3850 5.5486 'International Tables Vol C Tables 4.2.6.8 and 6.1.1.4'

loop_
_geom_angle_atom_site_label_1
_geom_angle_atom_site_label_2
_geom_angle_atom_site_label_3
_geom_angle
_geom_angle_site_symmetry_1
_geom_angle_site_symmetry_3
O3 Yb1 O2 80.75(3) . .
O3 Yb1 O2 80.75(3) . 2
O2 Yb1 O2 161.51(6) . 2
O3 Yb1 O1 147.81(3) . 4
O2 Yb1 O1 72.80(4) . 4
O2 Yb1 O1 124.58(4) 2 4
O3 Yb1 O1 147.81(3) . 3_455
O2 Yb1 O1 124.58(4) . 3_455
O2 Yb1 O1 72.80(4) 2 3_455
O1 Yb1 O1 64.38(6) 4 3_455
O3 Yb1 O2 66.82(3) . 8_455
O2 Yb1 O2 98.95(4) . 8_455
O2 Yb1 O2 73.61(5) 2 8_455
O1 Yb1 O2 134.55(4) 4 8_455
O1 Yb1 O2 87.97(4) 3_455 8_455
O3 Yb1 O2 66.82(3) . 7_556
O2 Yb1 O2 73.61(5) . 7_556
O2 Yb1 O2 98.95(4) 2 7_556
O1 Yb1 O2 87.97(4) 4 7_556
O1 Yb1 O2 134.55(4) 3_455 7_556
O2 Yb1 O2 133.65(5) 8_455 7_556
O3 Yb1 Si1 180.0 . .
O2 Yb1 Si1 99.25(3) . .
O2 Yb1 Si1 99.25(3) 2 .
O1 Yb1 Si1 32.19(3) 4 .
O1 Yb1 Si1 32.19(3) 3_455 .
O2 Yb1 Si1 113.18(3) 8_455 .
O2 Yb1 Si1 113.18(3) 7_556 .
O3 Yb1 V1 31.052(5) . .
O2 Yb1 V1 80.98(3) . .
O2 Yb1 V1 83.19(3) 2 .
O1 Yb1 V1 150.86(3) 4 .
O1 Yb1 V1 125.21(3) 3_455 .
O2 Yb1 V1 37.56(3) 8_455 .
O2 Yb1 V1 96.80(3) 7_556 .
Si1 Yb1 V1 148.948(6) . .
O3 Yb1 V1 31.052(5) . 2
O2 Yb1 V1 83.19(3) . 2
O2 Yb1 V1 80.98(3) 2 2
O1 Yb1 V1 125.21(3) 4 2
O1 Yb1 V1 150.86(3) 3_455 2
O2 Yb1 V1 96.80(3) 8_455 2
O2 Yb1 V1 37.56(3) 7_556 2
Si1 Yb1 V1 148.948(5) . 2
V1 Yb1 V1 62.104(11) . 2
O3 Yb1 V1 116.034(5) . 4
O2 Yb1 V1 36.82(3) . 4
O2 Yb1 V1 160.32(3) 2 4
O1 Yb1 V1 36.03(3) 4 4
O1 Yb1 V1 93.78(3) 3_455 4
O2 Yb1 V1 121.27(3) 8_455 4
O2 Yb1 V1 80.01(3) 7_556 4
Si1 Yb1 V1 63.966(5) . 4
V1 Yb1 V1 116.484(7) . 4
V1 Yb1 V1 107.822(6) 2 4
O3 Yb1 V1 116.034(5) . 3_455
O2 Yb1 V1 160.32(3) . 3_455
O2 Yb1 V1 36.82(3) 2 3_455
O1 Yb1 V1 93.78(3) 4 3_455
O1 Yb1 V1 36.03(3) 3_455 3_455
O2 Yb1 V1 80.01(3) 8_455 3_455
O2 Yb1 V1 121.27(3) 7_556 3_455
Si1 Yb1 V1 63.966(6) . 3_455
V1 Yb1 V1 107.822(6) . 3_455
V1 Yb1 V1 116.484(6) 2 3_455
V1 Yb1 V1 127.933(10) 4 3_455
O3 V1 O3 180.0 5 .
O3 V1 O1 91.05(4) 5 5
O3 V1 O1 88.95(4) . 5
O3 V1 O1 88.95(4) 5 .
O3 V1 O1 91.05(4) . .
O1 V1 O1 180.0 5 .
O3 V1 O2 92.92(6) 5 8_455
O3 V1 O2 87.08(6) . 8_455
O1 V1 O2 88.62(5) 5 8_455
O1 V1 O2 91.38(5) . 8_455
O3 V1 O2 87.08(6) 5 4_545
O3 V1 O2 92.92(6) . 4_545
O1 V1 O2 91.38(5) 5 4_545
O1 V1 O2 88.62(5) . 4_545
O2 V1 O2 180.00(8) 8_455 4_545
O3 V1 Yb1 39.54(5) 5 5
O3 V1 Yb1 140.46(5) . 5
O1 V1 Yb1 79.84(4) 5 5
O1 V1 Yb1 100.16(4) . 5
O2 V1 Yb1 129.89(4) 8_455 5
O2 V1 Yb1 50.11(4) 4_545 5
O3 V1 Ca1 39.54(5) 5 5
O3 V1 Ca1 140.46(5) . 5
O1 V1 Ca1 79.84(4) 5 5
O1 V1 Ca1 100.16(4) . 5
O2 V1 Ca1 129.89(4) 8_455 5
O2 V1 Ca1 50.11(4) 4_545 5
Yb1 V1 Ca1 0.000(4) 5 5
O3 V1 Yb1 140.46(5) 5 .
O3 V1 Yb1 39.54(5) . .
O1 V1 Yb1 100.16(4) 5 .
O1 V1 Yb1 79.84(4) . .
O2 V1 Yb1 50.11(4) 8_455 .
O2 V1 Yb1 129.89(4) 4_545 .
Yb1 V1 Yb1 180.0 5 .
Ca1 V1 Yb1 180.0 5 .
O3 V1 Ca1 88.97(3) 5 3_545
O3 V1 Ca1 91.03(2) . 3_545
O1 V1 Ca1 135.26(4) 5 3_545
O1 V1 Ca1 44.74(4) . 3_545
O2 V1 Ca1 136.07(3) 8_455 3_545
O2 V1 Ca1 43.93(3) 4_545 3_545
Yb1 V1 Ca1 72.177(6) 5 3_545
Ca1 V1 Ca1 72.177(6) 5 3_545
Yb1 V1 Ca1 107.8 . 3_545
O3 V1 Ca1 91.03(3) 5 7_455
O3 V1 Ca1 88.97(2) . 7_455
O1 V1 Ca1 44.74(4) 5 7_455
O1 V1 Ca1 135.26(4) . 7_455
O2 V1 Ca1 43.93(3) 8_455 7_455
O2 V1 Ca1 136.07(3) 4_545 7_455
Yb1 V1 Ca1 107.823(6) 5 7_455
Ca1 V1 Ca1 107.823(6) 5 7_455
Yb1 V1 Ca1 72.2 . 7_455
Ca1 V1 Ca1 180.0 3_545 7_455
O1 Si1 O1 102.96(10) 3_455 4
O1 Si1 O2 113.03(6) 3_455 3_455
O1 Si1 O2 107.92(7) 4 3_455
O1 Si1 O2 107.92(7) 3_455 4
O1 Si1 O2 113.03(6) 4 4
O2 Si1 O2 111.73(9) 3_455 4
O1 Si1 Yb1 51.48(5) 3_455 .
O1 Si1 Yb1 51.48(5) 4 .
O2 Si1 Yb1 124.13(5) 3_455 .
O2 Si1 Yb1 124.13(5) 4 .
O1 Si1 Yb1 63.93(5) 3_455 5_565
O1 Si1 Yb1 113.91(5) 4 5_565
O2 Si1 Yb1 137.66(5) 3_455 5_565
O2 Si1 Yb1 44.90(5) 4 5_565
Yb1 Si1 Yb1 88.430(10) . 5_565
O1 Si1 Yb1 113.91(5) 3_455 5_566
O1 Si1 Yb1 63.93(5) 4 5_566
O2 Si1 Yb1 44.90(5) 3_455 5_566
O2 Si1 Yb1 137.66(5) 4 5_566
Yb1 Si1 Yb1 88.430(10) . 5_566
Yb1 Si1 Yb1 176.86(2) 5_565 5_566
O1 Si1 Ca1 113.91(5) 3_455 5_566
O1 Si1 Ca1 63.93(5) 4 5_566
O2 Si1 Ca1 44.90(5) 3_455 5_566
O2 Si1 Ca1 137.66(5) 4 5_566
Yb1 Si1 Ca1 88.4 . 5_566
Yb1 Si1 Ca1 176.86(2) 5_565 5_566
Yb1 Si1 Ca1 0.000(7) 5_566 5_566
O1 Si1 Ca1 63.93(5) 3_455 5_565
O1 Si1 Ca1 113.91(5) 4 5_565
O2 Si1 Ca1 137.66(5) 3_455 5_565
O2 Si1 Ca1 44.90(5) 4 5_565
Yb1 Si1 Ca1 88.4 . 5_565
Yb1 Si1 Ca1 0.0 5_565 5_565
Yb1 Si1 Ca1 176.86(2) 5_566 5_565
Ca1 Si1 Ca1 176.86(2) 5_566 5_565
O1 Si1 Yb1 129.81(5) 3_455 3
O1 Si1 Yb1 79.74(5) 4 3
O2 Si1 Yb1 113.44(5) 3_455 3
O2 Si1 Yb1 35.50(4) 4 3
Yb1 Si1 Yb1 111.773(10) . 3
Yb1 Si1 Yb1 69.320(4) 5_565 3
Yb1 Si1 Yb1 111.930(6) 5_566 3
Ca1 Si1 Yb1 111.9 5_566 3
Ca1 Si1 Yb1 69.3 5_565 3
O1 Si1 Ca1 129.81(5) 3_455 3
O1 Si1 Ca1 79.74(5) 4 3
O2 Si1 Ca1 113.44(5) 3_455 3
O2 Si1 Ca1 35.50(4) 4 3
Yb1 Si1 Ca1 111.8 . 3
Yb1 Si1 Ca1 69.320(4) 5_565 3
Yb1 Si1 Ca1 111.930(6) 5_566 3
Ca1 Si1 Ca1 111.930(6) 5_566 3
Ca1 Si1 Ca1 69.320(4) 5_565 3
Yb1 Si1 Ca1 0.0 3 3
Si1 O1 V1 138.67(8) 3_545 .
Si1 O1 Yb1 96.33(6) 3_545 3_545
V1 O1 Yb1 99.23(5) . 3_545
Si1 O1 Ca1 96.33(6) 3_545 3_545
V1 O1 Ca1 99.23(5) . 3_545
Yb1 O1 Ca1 0.000(6) 3_545 3_545
Si1 O1 Ca1 87.87(5) 3_545 7
V1 O1 Ca1 121.09(5) . 7
Yb1 O1 Ca1 110.62(5) 3_545 7
Ca1 O1 Ca1 110.62(5) 3_545 7
Si1 O2 V1 125.02(7) 3_545 4
Si1 O2 Yb1 120.84(6) 3_545 .
V1 O2 Yb1 99.25(5) 4 .
Si1 O2 Yb1 108.44(6) 3_545 7_556
V1 O2 Yb1 92.34(5) 4 7_556
Yb1 O2 Yb1 106.39(5) . 7_556
Si1 O2 Ca1 108.44(6) 3_545 7_556
V1 O2 Ca1 92.34(5) 4 7_556
Yb1 O2 Ca1 106.4 . 7_556
Yb1 O2 Ca1 0.000(9) 7_556 7_556
V1 O3 V1 141.18(10) . 2
V1 O3 Yb1 109.41(5) . .
V1 O3 Yb1 109.41(5) 2 .

loop_
_geom_bond_atom_site_label_1
_geom_bond_atom_site_label_2
_geom_bond_distance
_geom_bond_site_symmetry_2
Yb1 O3 2.2618(18) .
Yb1 O2 2.3670(13) .
Yb1 O2 2.3670(13) 2
Yb1 O1 2.4013(14) 4
Yb1 O1 2.4013(14) 3_455
Yb1 O2 2.5731(13) 8_455
Yb1 O2 2.5731(13) 7_556
Yb1 Si1 3.0505(7) .
Yb1 V1 3.3510(4) .
Yb1 V1 3.3510(4) 2
Yb1 V1 3.3671(4) 4
Yb1 V1 3.3671(4) 3_455
V1 O3 1.8326(6) 5
V1 O3 1.8327(6) .
V1 O1 2.0065(13) 5
V1 O1 2.0065(13) .
V1 O2 2.0444(12) 8_455
V1 O2 2.0444(12) 4_545
V1 Yb1 3.3510(4) 5
V1 Ca1 3.3510(4) 5
V1 Ca1 3.3672(4) 3_545
V1 Ca1 3.3672(4) 7_455
Si1 O1 1.6351(13) 3_455
Si1 O1 1.6351(13) 4
Si1 O2 1.6358(12) 3_455
Si1 O2 1.6358(12) 4
Si1 Yb1 3.4583(5) 5_565
Si1 Yb1 3.4583(5) 5_566
Si1 Ca1 3.4583(5) 5_566
Si1 Ca1 3.4583(5) 5_565
Si1 Yb1 3.4998(5) 3
Si1 Ca1 3.4998(5) 3
O1 Si1 1.6351(13) 3_545
O1 Yb1 2.4014(14) 3_545
O1 Ca1 2.4014(14) 3_545
O1 Ca1 3.1086(14) 7
O2 Si1 1.6359(12) 3_545
O2 V1 2.0444(12) 4
O2 Yb1 2.5731(13) 7_556
O2 Ca1 2.5731(13) 7_556
O3 V1 1.8327(6) 2
